data_7011534
loop_
_publ_author_name
'Kontturi, Mervi'
'Vuokila-Laine, Eija'
'Per\"aniemi, Sirpa'
'Pakkanen, Tuula T.'
'Veps\"al\"ainen, Jouko J.'
'Ahlgr\'en, Markku'

_publ_section_title
;
 A structural study of bisphosphonate metal complexes. Alkaline earth
 metal complexes of (dichloromethylene)bisphosphonic acid P,P'-diethyl
 ester
;
_journal_issue 9
_journal_name_full 'Journal of the Chemical Society, Dalton Transactions'
_journal_page_first 1969
_journal_paper_doi 10.1039/b201124g
_journal_year 2002
_chemical_formula_moiety (C5H10NH2)2Cl2C[PO3(C2H5)]2
_chemical_formula_sum 'C15 H34 Cl2 N2 O6 P2'
_chemical_formula_weight 471.28
_chemical_name_systematic
; 
? 
;
_space_group_IT_number 2
_symmetry_cell_setting triclinic
_symmetry_space_group_name_Hall '-P 1'
_symmetry_space_group_name_H-M 'P -1'
_atom_sites_solution_hydrogens geom
_atom_sites_solution_primary direct
_atom_sites_solution_secondary difmap
_audit_creation_method SHELXL-97
_cell_angle_alpha 105.774(1)
_cell_angle_beta 98.221(2)
_cell_angle_gamma 106.067(2)
_cell_formula_units_Z 2
_cell_length_a 9.4317(2)
_cell_length_b 11.2372(3)
_cell_length_c 11.9292(4)
_cell_measurement_temperature 120(2)
_cell_measurement_theta_max 29.10
_cell_measurement_theta_min 3.12
_cell_volume 1136.17(6)
_computing_cell_refinement 'Denzo, Scalepack (Otwinowski & Minor, 1997)'
_computing_data_collection 'collect (Nonius, 1999)'
_computing_data_reduction 'Denzo, Scalepack'
_computing_structure_refinement 'SHELXL-97 (Sheldrick, 1997)'
_computing_structure_solution 'SHELXS-97 (Sheldrick, 1990)'
_diffrn_ambient_temperature 120(2)
_diffrn_measured_fraction_theta_full 0.880
_diffrn_measured_fraction_theta_max 0.880
_diffrn_measurement_device_type 'Nonius Kappa CCD'
_diffrn_measurement_method phi-scan
_diffrn_radiation_monochromator graphite
_diffrn_radiation_source 'fine-focus sealed tube'
_diffrn_radiation_type MoK\a
_diffrn_radiation_wavelength 0.71073
_diffrn_reflns_av_R_equivalents 0.0150
_diffrn_reflns_av_sigmaI/netI 0.0290
_diffrn_reflns_limit_h_max 10
_diffrn_reflns_limit_h_min -10
_diffrn_reflns_limit_k_max 15
_diffrn_reflns_limit_k_min -15
_diffrn_reflns_limit_l_max 16
_diffrn_reflns_limit_l_min -16
_diffrn_reflns_number 19610
_diffrn_reflns_theta_full 29.10
_diffrn_reflns_theta_max 29.10
_diffrn_reflns_theta_min 3.12
_exptl_absorpt_coefficient_mu 0.458
_exptl_absorpt_correction_T_max 0.9556
_exptl_absorpt_correction_T_min 0.8379
_exptl_absorpt_correction_type semiempirical
_exptl_crystal_colour colourless
_exptl_crystal_density_diffrn 1.378
_exptl_crystal_density_meas 1.355(14)
_exptl_crystal_density_method flotation
_exptl_crystal_description irregular
_exptl_crystal_F_000 500
_exptl_crystal_size_max 0.40
_exptl_crystal_size_mid 0.20
_exptl_crystal_size_min 0.10
_refine_diff_density_max 0.413
_refine_diff_density_min -0.352
_refine_diff_density_rms 0.051
_refine_ls_extinction_coef 0.0010(11)
_refine_ls_extinction_expression Fc^*^=kFc[1+0.001xFc^2^\l^3^/sin(2\q)]^-1/4^
_refine_ls_extinction_method SHELXL
_refine_ls_goodness_of_fit_ref 1.054
_refine_ls_hydrogen_treatment constr
_refine_ls_matrix_type full
_refine_ls_number_parameters 247
_refine_ls_number_reflns 5368
_refine_ls_number_restraints 0
_refine_ls_restrained_S_all 1.054
_refine_ls_R_factor_all 0.0396
_refine_ls_R_factor_gt 0.0314
_refine_ls_shift/su_max 0.001
_refine_ls_shift/su_mean 0.000
_refine_ls_structure_factor_coef Fsqd
_refine_ls_weighting_details 'w=1/[\s^2^(Fo^2^)+(0.0250P)^2^+0.7000P] where P=(Fo^2^+2Fc^2^)/3'
_refine_ls_weighting_scheme calc
_refine_ls_wR_factor_gt 0.0718
_refine_ls_wR_factor_ref 0.0752
_reflns_number_gt 4663
_reflns_number_total 5368
_reflns_threshold_expression >2sigma(I)
_cod_data_source_file b201124g.txt
_cod_data_source_block Structure_1
_cod_depositor_comments
;
The following automatic conversions were performed:

'_refine_ls_weighting_scheme' value 'calc
w=1/[\s^2^(Fo^2^)+(0.0250P)^2^+0.7000P] where P=(Fo^2^+2Fc^2^)/3' was
changed to 'calc'. New tag '_refine_ls_weighting_details' was
created. The value of the new tag was set to
'w=1/[\s^2^(Fo^2^)+(0.0250P)^2^+0.7000P] where P=(Fo^2^+2Fc^2^)/3'.

Automatic conversion script
Id: cif_fix_values 3143 2015-03-26 13:38:13Z robertas 
;
_cod_original_cell_volume 1136.17(5)
_cod_database_code 7011534

loop_
_symmetry_equiv_pos_as_xyz
'x, y, z'
'-x, -y, -z'

loop_
_atom_site_label
_atom_site_type_symbol
_atom_site_fract_x
_atom_site_fract_y
_atom_site_fract_z
_atom_site_U_iso_or_equiv
_atom_site_adp_type
_atom_site_occupancy
_atom_site_calc_flag
_atom_site_refinement_flags
_atom_site_disorder_assembly
_atom_site_disorder_group
Cl1 Cl 0.01141(4) 0.42884(4) 0.10648(3) 0.02347(9) Uani 1 d . . .
Cl2 Cl 0.22410(5) 0.28562(4) 0.09079(3) 0.02498(10) Uani 1 d . . .
P1 P 0.06513(4) 0.30361(4) 0.29109(3) 0.01642(9) Uani 1 d . . .
P2 P 0.31308(4) 0.54780(4) 0.27850(3) 0.01655(9) Uani 1 d . . .
O11 O 0.02972(14) 0.40293(11) 0.38351(9) 0.0244(2) Uani 1 d . . .
O12 O 0.16202(12) 0.22895(10) 0.32607(9) 0.0209(2) Uani 1 d . . .
O13 O -0.09456(12) 0.20562(10) 0.20646(10) 0.0226(2) Uani 1 d . . .
O21 O 0.24626(12) 0.65028(10) 0.32901(9) 0.0207(2) Uani 1 d . . .
O22 O 0.42005(13) 0.51458(10) 0.35998(9) 0.0226(2) Uani 1 d . . .
O23 O 0.39762(12) 0.58226(11) 0.17896(10) 0.0221(2) Uani 1 d . . .
N1 N -0.00918(15) 0.65725(12) 0.40957(11) 0.0195(3) Uani 1 d . . .
H1A H 0.0582 0.6335 0.3669 0.023 Uiso 1 calc R . .
H1B H -0.0037 0.6268 0.4737 0.023 Uiso 1 calc R . .
N2 N 0.46168(14) 0.28426(12) 0.42607(11) 0.0188(2) Uani 1 d . . .
H2A H 0.4873 0.3543 0.4954 0.023 Uiso 1 calc R . .
H2B H 0.3727 0.2808 0.3799 0.023 Uiso 1 calc R . .
C1 C 0.15414(16) 0.39170(14) 0.19374(12) 0.0163(3) Uani 1 d . . .
C2 C -0.1163(2) 0.07824(16) 0.12302(17) 0.0317(4) Uani 1 d . . .
H2C H -0.1809 0.0090 0.1480 0.038 Uiso 1 calc R . .
H2D H -0.0170 0.0647 0.1225 0.038 Uiso 1 calc R . .
C3 C -0.1907(3) 0.0694(2) -0.00020(19) 0.0486(6) Uani 1 d . . .
H3A H -0.2877 0.0852 0.0012 0.073 Uiso 1 calc R . .
H3B H -0.2088 -0.0181 -0.0562 0.073 Uiso 1 calc R . .
H3C H -0.1243 0.1355 -0.0260 0.073 Uiso 1 calc R . .
C4 C 0.3431(2) 0.6451(2) 0.10002(19) 0.0403(5) Uani 1 d . . .
H4A H 0.3136 0.7181 0.1463 0.048 Uiso 1 calc R . .
H4B H 0.2524 0.5814 0.0384 0.048 Uiso 1 calc R . .
C5 C 0.4634(2) 0.6958(2) 0.04160(19) 0.0406(5) Uani 1 d . . .
H5A H 0.5515 0.7614 0.1027 0.061 Uiso 1 calc R . .
H5B H 0.4250 0.7363 -0.0138 0.061 Uiso 1 calc R . .
H5C H 0.4936 0.6235 -0.0029 0.061 Uiso 1 calc R . .
C11 C -0.16552(19) 0.59407(16) 0.33156(16) 0.0260(3) Uani 1 d . . .
H11A H -0.2395 0.6075 0.3806 0.031 Uiso 1 calc R . .
H11B H -0.1858 0.4986 0.2978 0.031 Uiso 1 calc R . .
C12 C -0.1879(2) 0.64840(19) 0.23038(16) 0.0346(4) Uani 1 d . . .
H12A H -0.2959 0.6106 0.1864 0.042 Uiso 1 calc R . .
H12B H -0.1263 0.6222 0.1738 0.042 Uiso 1 calc R . .
C13 C -0.1426(2) 0.79684(19) 0.27593(17) 0.0361(4) Uani 1 d . . .
H13A H -0.1509 0.8300 0.2072 0.043 Uiso 1 calc R . .
H13B H -0.2120 0.8233 0.3248 0.043 Uiso 1 calc R . .
C14 C 0.0192(2) 0.85562(17) 0.35114(17) 0.0320(4) Uani 1 d . . .
H14A H 0.0470 0.9522 0.3827 0.038 Uiso 1 calc R . .
H14B H 0.0891 0.8344 0.3004 0.038 Uiso 1 calc R . .
C15 C 0.0366(2) 0.80283(15) 0.45498(15) 0.0263(3) Uani 1 d . . .
H15A H 0.1435 0.8402 0.5013 0.032 Uiso 1 calc R . .
H15B H -0.0276 0.8296 0.5091 0.032 Uiso 1 calc R . .
C21 C 0.43599(19) 0.16151(16) 0.45705(15) 0.0258(3) Uani 1 d . . .
H21A H 0.3500 0.1491 0.4965 0.031 Uiso 1 calc R . .
H21B H 0.5276 0.1686 0.5141 0.031 Uiso 1 calc R . .
C22 C 0.4014(2) 0.04414(16) 0.34527(16) 0.0310(4) Uani 1 d . . .
H22A H 0.3045 0.0321 0.2917 0.037 Uiso 1 calc R . .
H22B H 0.3898 -0.0358 0.3681 0.037 Uiso 1 calc R . .
C23 C 0.5278(2) 0.06288(18) 0.27881(17) 0.0355(4) Uani 1 d . . .
H23A H 0.6228 0.0663 0.3293 0.043 Uiso 1 calc R . .
H23B H 0.5004 -0.0123 0.2040 0.043 Uiso 1 calc R . .
C24 C 0.5528(2) 0.18912(19) 0.24890(15) 0.0317(4) Uani 1 d . . .
H24A H 0.6398 0.2033 0.2107 0.038 Uiso 1 calc R . .
H24B H 0.4616 0.1811 0.1909 0.038 Uiso 1 calc R . .
C25 C 0.58388(18) 0.30574(16) 0.35959(15) 0.0243(3) Uani 1 d . . .
H25A H 0.6825 0.3212 0.4128 0.029 Uiso 1 calc R . .
H25B H 0.5909 0.3847 0.3360 0.029 Uiso 1 calc R . .

loop_
_atom_site_aniso_label
_atom_site_aniso_U_11
_atom_site_aniso_U_22
_atom_site_aniso_U_33
_atom_site_aniso_U_23
_atom_site_aniso_U_13
_atom_site_aniso_U_12
Cl1 0.0210(2) 0.0297(2) 0.02084(17) 0.01261(14) -0.00225(13) 0.00957(14)
Cl2 0.0281(2) 0.02662(19) 0.02136(18) 0.00370(14) 0.01177(14) 0.01197(15)
P1 0.0166(2) 0.02122(18) 0.01557(17) 0.00823(14) 0.00477(13) 0.00985(14)
P2 0.0147(2) 0.01985(18) 0.01599(17) 0.00616(14) 0.00184(13) 0.00764(13)
O11 0.0370(7) 0.0285(6) 0.0189(5) 0.0123(4) 0.0140(4) 0.0195(5)
O12 0.0187(6) 0.0238(5) 0.0237(5) 0.0113(4) 0.0025(4) 0.0103(4)
O13 0.0150(6) 0.0241(6) 0.0302(6) 0.0096(5) 0.0044(4) 0.0084(4)
O21 0.0204(6) 0.0211(5) 0.0215(5) 0.0055(4) 0.0047(4) 0.0098(4)
O22 0.0220(6) 0.0236(5) 0.0201(5) 0.0058(4) -0.0030(4) 0.0096(4)
O23 0.0183(6) 0.0280(6) 0.0264(5) 0.0142(5) 0.0078(4) 0.0111(4)
N1 0.0238(7) 0.0220(6) 0.0202(6) 0.0114(5) 0.0096(5) 0.0125(5)
N2 0.0150(6) 0.0208(6) 0.0206(6) 0.0070(5) 0.0018(4) 0.0069(5)
C1 0.0164(7) 0.0220(7) 0.0126(6) 0.0053(5) 0.0024(5) 0.0103(5)
C2 0.0227(9) 0.0188(8) 0.0468(10) 0.0064(7) -0.0029(7) 0.0063(6)
C3 0.0485(14) 0.0361(11) 0.0437(12) -0.0069(9) -0.0151(9) 0.0197(9)
C4 0.0324(11) 0.0671(14) 0.0495(11) 0.0441(11) 0.0209(8) 0.0290(9)
C5 0.0436(12) 0.0552(12) 0.0465(11) 0.0348(10) 0.0249(9) 0.0272(10)
C11 0.0177(8) 0.0236(8) 0.0389(9) 0.0120(7) 0.0098(6) 0.0071(6)
C12 0.0316(11) 0.0398(10) 0.0325(9) 0.0101(8) -0.0029(7) 0.0187(8)
C13 0.0456(12) 0.0410(10) 0.0390(10) 0.0244(8) 0.0132(8) 0.0279(9)
C14 0.0402(11) 0.0226(8) 0.0448(10) 0.0191(7) 0.0228(8) 0.0142(7)
C15 0.0304(9) 0.0212(8) 0.0263(8) 0.0041(6) 0.0065(6) 0.0105(6)
C21 0.0239(9) 0.0275(8) 0.0284(8) 0.0155(7) 0.0027(6) 0.0078(6)
C22 0.0268(9) 0.0200(8) 0.0395(10) 0.0089(7) -0.0044(7) 0.0045(6)
C23 0.0291(10) 0.0322(9) 0.0359(10) -0.0046(7) -0.0033(7) 0.0168(7)
C24 0.0206(9) 0.0502(11) 0.0266(8) 0.0107(8) 0.0067(6) 0.0165(7)
C25 0.0126(8) 0.0283(8) 0.0348(9) 0.0144(7) 0.0066(6) 0.0066(6)

loop_
_atom_type_symbol
_atom_type_description
_atom_type_scat_dispersion_real
_atom_type_scat_dispersion_imag
_atom_type_scat_source
C C 0.0033 0.0016 'International Tables Vol C Tables 4.2.6.8 and 6.1.1.4'
H H 0.0000 0.0000 'International Tables Vol C Tables 4.2.6.8 and 6.1.1.4'
N N 0.0061 0.0033 'International Tables Vol C Tables 4.2.6.8 and 6.1.1.4'
O O 0.0106 0.0060 'International Tables Vol C Tables 4.2.6.8 and 6.1.1.4'
P P 0.1023 0.0942 'International Tables Vol C Tables 4.2.6.8 and 6.1.1.4'
Cl Cl 0.1484 0.1585 'International Tables Vol C Tables 4.2.6.8 and 6.1.1.4'

loop_
_geom_angle_atom_site_label_1
_geom_angle_atom_site_label_2
_geom_angle_atom_site_label_3
_geom_angle
_geom_angle_site_symmetry_1
_geom_angle_site_symmetry_3
_geom_angle_publ_flag
O11 P1 O12 120.96(6) . . ?
O11 P1 O13 105.90(7) . . ?
O12 P1 O13 110.41(6) . . ?
O11 P1 C1 105.81(6) . . ?
O12 P1 C1 108.45(6) . . ?
O13 P1 C1 103.98(6) . . ?
O21 P2 O22 119.92(6) . . ?
O21 P2 O23 110.34(6) . . ?
O22 P2 O23 106.65(6) . . ?
O21 P2 C1 108.22(6) . . ?
O22 P2 C1 106.46(6) . . ?
O23 P2 C1 104.08(6) . . ?
C2 O13 P1 124.25(10) . . ?
C4 O23 P2 122.32(11) . . ?
C11 N1 C15 112.82(12) . . ?
C11 N1 H1A 109.0 . . ?
C15 N1 H1A 109.0 . . ?
C11 N1 H1B 109.0 . . ?
C15 N1 H1B 109.0 . . ?
H1A N1 H1B 107.8 . . ?
C21 N2 C25 112.75(12) . . ?
C21 N2 H2A 109.0 . . ?
C25 N2 H2A 109.0 . . ?
C21 N2 H2B 109.0 . . ?
C25 N2 H2B 109.0 . . ?
H2A N2 H2B 107.8 . . ?
Cl1 C1 Cl2 107.38(7) . . ?
Cl1 C1 P1 108.79(8) . . ?
Cl2 C1 P1 109.28(7) . . ?
Cl1 C1 P2 108.41(7) . . ?
Cl2 C1 P2 108.88(8) . . ?
P1 C1 P2 113.90(7) . . ?
O13 C2 C3 109.50(14) . . ?
O13 C2 H2C 109.8 . . ?
C3 C2 H2C 109.8 . . ?
O13 C2 H2D 109.8 . . ?
C3 C2 H2D 109.8 . . ?
H2C C2 H2D 108.2 . . ?
C2 C3 H3A 109.5 . . ?
C2 C3 H3B 109.5 . . ?
H3A C3 H3B 109.5 . . ?
C2 C3 H3C 109.5 . . ?
H3A C3 H3C 109.5 . . ?
H3B C3 H3C 109.5 . . ?
O23 C4 C5 109.69(15) . . ?
O23 C4 H4A 109.7 . . ?
C5 C4 H4A 109.7 . . ?
O23 C4 H4B 109.7 . . ?
C5 C4 H4B 109.7 . . ?
H4A C4 H4B 108.2 . . ?
C4 C5 H5A 109.5 . . ?
C4 C5 H5B 109.5 . . ?
H5A C5 H5B 109.5 . . ?
C4 C5 H5C 109.5 . . ?
H5A C5 H5C 109.5 . . ?
H5B C5 H5C 109.5 . . ?
N1 C11 C12 112.21(13) . . ?
N1 C11 H11A 109.2 . . ?
C12 C11 H11A 109.2 . . ?
N1 C11 H11B 109.2 . . ?
C12 C11 H11B 109.2 . . ?
H11A C11 H11B 107.9 . . ?
C11 C12 C13 111.66(15) . . ?
C11 C12 H12A 109.3 . . ?
C13 C12 H12A 109.3 . . ?
C11 C12 H12B 109.3 . . ?
C13 C12 H12B 109.3 . . ?
H12A C12 H12B 107.9 . . ?
C14 C13 C12 109.83(14) . . ?
C14 C13 H13A 109.7 . . ?
C12 C13 H13A 109.7 . . ?
C14 C13 H13B 109.7 . . ?
C12 C13 H13B 109.7 . . ?
H13A C13 H13B 108.2 . . ?
C13 C14 C15 110.88(14) . . ?
C13 C14 H14A 109.5 . . ?
C15 C14 H14A 109.5 . . ?
C13 C14 H14B 109.5 . . ?
C15 C14 H14B 109.5 . . ?
H14A C14 H14B 108.1 . . ?
N1 C15 C14 110.30(13) . . ?
N1 C15 H15A 109.6 . . ?
C14 C15 H15A 109.6 . . ?
N1 C15 H15B 109.6 . . ?
C14 C15 H15B 109.6 . . ?
H15A C15 H15B 108.1 . . ?
N2 C21 C22 110.62(13) . . ?
N2 C21 H21A 109.5 . . ?
C22 C21 H21A 109.5 . . ?
N2 C21 H21B 109.5 . . ?
C22 C21 H21B 109.5 . . ?
H21A C21 H21B 108.1 . . ?
C21 C22 C23 110.99(14) . . ?
C21 C22 H22A 109.4 . . ?
C23 C22 H22A 109.4 . . ?
C21 C22 H22B 109.4 . . ?
C23 C22 H22B 109.4 . . ?
H22A C22 H22B 108.0 . . ?
C24 C23 C22 110.10(14) . . ?
C24 C23 H23A 109.6 . . ?
C22 C23 H23A 109.6 . . ?
C24 C23 H23B 109.6 . . ?
C22 C23 H23B 109.6 . . ?
H23A C23 H23B 108.2 . . ?
C25 C24 C23 111.59(14) . . ?
C25 C24 H24A 109.3 . . ?
C23 C24 H24A 109.3 . . ?
C25 C24 H24B 109.3 . . ?
C23 C24 H24B 109.3 . . ?
H24A C24 H24B 108.0 . . ?
N2 C25 C24 111.31(13) . . ?
N2 C25 H25A 109.4 . . ?
C24 C25 H25A 109.4 . . ?
N2 C25 H25B 109.4 . . ?
C24 C25 H25B 109.4 . . ?
H25A C25 H25B 108.0 . . ?

loop_
_geom_bond_atom_site_label_1
_geom_bond_atom_site_label_2
_geom_bond_distance
_geom_bond_site_symmetry_2
_geom_bond_publ_flag
Cl1 C1 1.7934(14) . ?
Cl2 C1 1.7989(14) . ?
P1 O11 1.4884(11) . ?
P1 O12 1.4897(11) . ?
P1 O13 1.5947(11) . ?
P1 C1 1.8646(15) . ?
P2 O21 1.4898(11) . ?
P2 O22 1.4925(11) . ?
P2 O23 1.5955(11) . ?
P2 C1 1.8690(15) . ?
O13 C2 1.444(2) . ?
O23 C4 1.440(2) . ?
N1 C11 1.488(2) . ?
N1 C15 1.4887(19) . ?
N1 H1A 0.9200 . ?
N1 H1B 0.9200 . ?
N2 C21 1.4886(19) . ?
N2 C25 1.4923(19) . ?
N2 H2A 0.9200 . ?
N2 H2B 0.9200 . ?
C2 C3 1.500(3) . ?
C2 H2C 0.9900 . ?
C2 H2D 0.9900 . ?
C3 H3A 0.9800 . ?
C3 H3B 0.9800 . ?
C3 H3C 0.9800 . ?
C4 C5 1.477(3) . ?
C4 H4A 0.9900 . ?
C4 H4B 0.9900 . ?
C5 H5A 0.9800 . ?
C5 H5B 0.9800 . ?
C5 H5C 0.9800 . ?
C11 C12 1.508(2) . ?
C11 H11A 0.9900 . ?
C11 H11B 0.9900 . ?
C12 C13 1.519(3) . ?
C12 H12A 0.9900 . ?
C12 H12B 0.9900 . ?
C13 C14 1.516(3) . ?
C13 H13A 0.9900 . ?
C13 H13B 0.9900 . ?
C14 C15 1.519(2) . ?
C14 H14A 0.9900 . ?
C14 H14B 0.9900 . ?
C15 H15A 0.9900 . ?
C15 H15B 0.9900 . ?
C21 C22 1.518(2) . ?
C21 H21A 0.9900 . ?
C21 H21B 0.9900 . ?
C22 C23 1.522(3) . ?
C22 H22A 0.9900 . ?
C22 H22B 0.9900 . ?
C23 C24 1.520(3) . ?
C23 H23A 0.9900 . ?
C23 H23B 0.9900 . ?
C24 C25 1.511(2) . ?
C24 H24A 0.9900 . ?
C24 H24B 0.9900 . ?
C25 H25A 0.9900 . ?
C25 H25B 0.9900 . ?

loop_
_geom_hbond_atom_site_label_D
_geom_hbond_atom_site_label_H
_geom_hbond_atom_site_label_A
_geom_hbond_distance_DH
_geom_hbond_distance_HA
_geom_hbond_distance_DA
_geom_hbond_angle_DHA
_geom_hbond_site_symmetry_A
N1 H1A O21 0.92 1.86 2.7312(17) 156.1 .
N1 H1B O11 0.92 2.58 2.9204(16) 102.6 .
N1 H1B O11 0.92 1.86 2.7494(16) 162.2 2_566
N2 H2B O12 0.92 1.87 2.7308(17) 155.1 .
N2 H2B O22 0.92 2.62 3.0096(16) 106.0 .
N2 H2A O22 0.92 1.84 2.7425(16) 166.6 2_666

loop_
_geom_torsion_atom_site_label_1
_geom_torsion_atom_site_label_2
_geom_torsion_atom_site_label_3
_geom_torsion_atom_site_label_4
_geom_torsion
_geom_torsion_site_symmetry_1
_geom_torsion_site_symmetry_2
_geom_torsion_site_symmetry_3
_geom_torsion_site_symmetry_4
_geom_torsion_publ_flag
O11 P1 O13 C2 -164.66(12) . . . . ?
O12 P1 O13 C2 -32.07(14) . . . . ?
C1 P1 O13 C2 84.07(13) . . . . ?
O21 P2 O23 C4 -34.94(16) . . . . ?
O22 P2 O23 C4 -166.71(14) . . . . ?
C1 P2 O23 C4 80.96(15) . . . . ?
O11 P1 C1 Cl1 -70.56(9) . . . . ?
O12 P1 C1 Cl1 158.29(7) . . . . ?
O13 P1 C1 Cl1 40.78(8) . . . . ?
O11 P1 C1 Cl2 172.49(7) . . . . ?
O12 P1 C1 Cl2 41.34(9) . . . . ?
O13 P1 C1 Cl2 -76.18(8) . . . . ?
O11 P1 C1 P2 50.48(9) . . . . ?
O12 P1 C1 P2 -80.67(9) . . . . ?
O13 P1 C1 P2 161.82(7) . . . . ?
O21 P2 C1 Cl1 43.49(9) . . . . ?
O22 P2 C1 Cl1 173.64(7) . . . . ?
O23 P2 C1 Cl1 -73.89(8) . . . . ?
O21 P2 C1 Cl2 160.01(7) . . . . ?
O22 P2 C1 Cl2 -69.83(8) . . . . ?
O23 P2 C1 Cl2 42.64(8) . . . . ?
O21 P2 C1 P1 -77.76(8) . . . . ?
O22 P2 C1 P1 52.40(9) . . . . ?
O23 P2 C1 P1 164.86(7) . . . . ?
P1 O13 C2 C3 -124.66(15) . . . . ?
P2 O23 C4 C5 164.89(14) . . . . ?
C15 N1 C11 C12 53.34(17) . . . . ?
N1 C11 C12 C13 -52.9(2) . . . . ?
C11 C12 C13 C14 54.9(2) . . . . ?
C12 C13 C14 C15 -57.37(19) . . . . ?
C11 N1 C15 C14 -55.19(17) . . . . ?
C13 C14 C15 N1 57.44(18) . . . . ?
C25 N2 C21 C22 -55.75(17) . . . . ?
N2 C21 C22 C23 56.32(18) . . . . ?
C21 C22 C23 C24 -56.14(18) . . . . ?
C22 C23 C24 C25 55.16(18) . . . . ?
C21 N2 C25 C24 54.82(17) . . . . ?
C23 C24 C25 N2 -54.28(18) . . . . ?
